data_4350502
loop_
_publ_author_name
'Senda, Shunsuke'
'Ohki, Yasuhiro'
'Hirayama, Tomoko'
'Toda, Daisuke'
'Chen, Jing-Lin'
'Matsumoto, Tsuyoshi'
'Kawaguchi, Hiroyuki'
'Tatsumi, Kazuyuki'

_publ_section_title
;
 Mono{hydrotris(mercaptoimidazolyl)borato} complexes of manganese(II),
 iron(II), cobalt(II), and nickel(II) halides.
;
_journal_issue 24
_journal_name_full 'Inorganic chemistry'
_journal_page_first 9914
_journal_page_last 9925
_journal_paper_doi 10.1021/ic0610132
_journal_volume 45
_journal_year 2006
_chemical_formula_moiety 'C30 H28 B Cl7 N6 Ni S3 '
_chemical_formula_sum 'C30 H28 B Cl7 N6 Ni S3'
_chemical_formula_weight 886.45
_space_group_IT_number 148
_space_group_name_Hall '-R 3'
_space_group_name_H-M_alt 'R -3 :H'
_symmetry_cell_setting trigonal
_symmetry_Int_Tables_number 148
_symmetry_space_group_name_Hall '-R 3'
_symmetry_space_group_name_H-M 'R -3 :H'
_cell_angle_alpha 90.0000
_cell_angle_beta 90.0000
_cell_angle_gamma 120.0000
_cell_formula_units_Z 6
_cell_length_a 14.973(4)
_cell_length_b 14.973(4)
_cell_length_c 29.775(8)
_cell_measurement_reflns_used 5714
_cell_measurement_temperature 173.1
_cell_measurement_theta_max 27.5
_cell_measurement_theta_min 3.2
_cell_volume 5781(3)
_computing_cell_refinement CrystalClear
_computing_data_collection CrystalClear
_computing_data_reduction CrystalStructure
_computing_publication_material 'CrystalStructure 3.7.0'
_computing_structure_refinement CRYSTALS
_computing_structure_solution SHELXS97
_diffrn_detector_area_resol_mean 7.31
_diffrn_measured_fraction_theta_full 0.995
_diffrn_measured_fraction_theta_max 0.995
_diffrn_measurement_device_type 'Rigaku Saturn'
_diffrn_measurement_method \w
_diffrn_radiation_type 'Mo K\a'
_diffrn_radiation_wavelength 0.71070
_diffrn_reflns_av_R_equivalents 0.029
_diffrn_reflns_limit_h_max 19
_diffrn_reflns_limit_h_min -19
_diffrn_reflns_limit_k_max 19
_diffrn_reflns_limit_k_min -19
_diffrn_reflns_limit_l_max 38
_diffrn_reflns_limit_l_min -31
_diffrn_reflns_number 15348
_diffrn_reflns_theta_full 27.48
_diffrn_reflns_theta_max 27.48
_exptl_absorpt_coefficient_mu 1.182
_exptl_absorpt_correction_T_max 0.943
_exptl_absorpt_correction_T_min 0.850
_exptl_absorpt_correction_type multi-scan
_exptl_absorpt_process_details 'Jacobson, R. (1998) Private communication'
_exptl_crystal_colour green
_exptl_crystal_density_diffrn 1.528
_exptl_crystal_density_method 'not measured'
_exptl_crystal_description block
_exptl_crystal_F_000 2700.00
_exptl_crystal_size_max 0.10
_exptl_crystal_size_mid 0.10
_exptl_crystal_size_min 0.05
_refine_diff_density_max 2.11
_refine_diff_density_min -0.60
_refine_ls_extinction_method none
_refine_ls_goodness_of_fit_ref 1.343
_refine_ls_hydrogen_treatment refU
_refine_ls_number_parameters 210
_refine_ls_number_reflns 2932
_refine_ls_R_factor_gt 0.0578
_refine_ls_shift/su_max 0.0007
_refine_ls_structure_factor_coef F
_refine_ls_weighting_details 'w = 1/[0.0010Fo^2^ + 3.0000\s(Fo^2^) + 0.5000]'
_refine_ls_weighting_scheme calc
_refine_ls_wR_factor_ref 0.0850
_reflns_number_gt 2412
_reflns_number_total 2935
_reflns_threshold_expression F^2^>2.0\s(F^2^)
_cod_data_source_file ic0610132si20060906_094900.cif
_cod_data_source_block PhNiCl
_cod_original_cell_volume 5780(3)
_cod_original_sg_symbol_H-M 'R -3:H'
_cod_original_formula_sum 'C30 H28 B Cl7 N6 Ni S3 '
_cod_database_code 4350502

loop_
_symmetry_equiv_pos_site_id
_symmetry_equiv_pos_as_xyz
1 +X,+Y,+Z
2 -Y,+X-Y,+Z
3 -X+Y,-X,+Z
4 -X,-Y,-Z
5 +Y,-X+Y,-Z
6 +X-Y,+X,-Z
7 2/3+X,1/3+Y,1/3+Z
8 2/3-Y,1/3+X-Y,1/3+Z
9 2/3-X+Y,1/3-X,1/3+Z
10 2/3-X,1/3-Y,1/3-Z
11 2/3+Y,1/3-X+Y,1/3-Z
12 2/3+X-Y,1/3+X,1/3-Z
13 1/3+X,2/3+Y,2/3+Z
14 1/3-Y,2/3+X-Y,2/3+Z
15 1/3-X+Y,2/3-X,2/3+Z
16 1/3-X,2/3-Y,2/3-Z
17 1/3+Y,2/3-X+Y,2/3-Z
18 1/3+X-Y,2/3+X,2/3-Z

loop_
_atom_site_label
_atom_site_type_symbol
_atom_site_fract_x
_atom_site_fract_y
_atom_site_fract_z
_atom_site_U_iso_or_equiv
_atom_site_adp_type
_atom_site_occupancy
_atom_site_symmetry_multiplicity
_atom_site_calc_flag
_atom_site_refinement_flags
Ni(1) Ni 0.6667 0.3333 0.08163(2) 0.02191(15) Uani 1.00 3 d S
Cl(1) Cl 0.6667 0.3333 0.15669(6) 0.0466(3) Uani 1.00 3 d S
Cl(2) Cl 0.55226(16) 0.50344(16) 0.13458(8) 0.0648(5) Uani 0.80 1 d P
Cl(3) Cl 0.5417(6) 0.5569(10) 0.1514(3) 0.113(3) Uani 0.20 1 d P
Cl(4) Cl 0.71218(12) 0.65076(11) 0.19691(5) 0.0718(4) Uani 1.00 1 d .
S(1) S 0.78185(6) 0.48948(6) 0.05009(3) 0.0236(2) Uani 1.00 1 d .
N(1) N 0.67146(19) 0.43552(19) -0.02930(9) 0.0213(6) Uani 1.00 1 d .
N(2) N 0.6972(2) 0.58033(19) -0.00030(9) 0.0228(6) Uani 1.00 1 d .
C(1) C 0.7157(2) 0.5007(2) 0.00544(11) 0.0210(7) Uani 1.00 1 d .
C(2) C 0.6239(2) 0.4748(2) -0.05675(12) 0.0259(8) Uani 1.00 1 d .
C(3) C 0.6386(2) 0.5637(2) -0.03867(12) 0.0271(8) Uani 1.00 1 d .
C(4) C 0.7287(2) 0.6679(2) 0.02839(11) 0.0232(7) Uani 1.00 1 d .
C(5) C 0.6529(2) 0.6850(2) 0.04582(12) 0.0295(8) Uani 1.00 1 d .
C(6) C 0.6821(3) 0.7697(3) 0.07339(14) 0.0384(11) Uani 1.00 1 d .
C(7) C 0.7842(3) 0.8353(3) 0.08342(14) 0.0408(11) Uani 1.00 1 d .
C(8) C 0.8588(3) 0.8180(3) 0.06500(17) 0.0432(11) Uani 1.00 1 d .
C(9) C 0.8315(2) 0.7346(2) 0.03701(14) 0.0337(9) Uani 1.00 1 d .
C(11) C 0.6837(3) 0.5784(3) 0.14780(14) 0.0483(12) Uani 1.00 1 d .
B(1) B 0.6667 0.3333 -0.0433(2) 0.0224(11) Uani 1.00 3 d S
H(1) H 0.6667 0.3333 -0.0799 0.025 Uani 1.00 3 c R
H(2) H 0.5899 0.4410 -0.0842 0.018 Uani 1.00 1 c R
H(3) H 0.6188 0.6121 -0.0463 0.051 Uani 1.00 1 c R
H(4) H 0.5851 0.6401 0.0381 0.033 Uani 1.00 1 c R
H(5) H 0.6312 0.7846 0.0862 0.080 Uani 1.00 1 c R
H(6) H 0.7999 0.8867 0.1025 0.050 Uani 1.00 1 c R
H(7) H 0.9270 0.8624 0.0714 0.105 Uani 1.00 1 c R
H(8) H 0.8858 0.7250 0.0239 0.056 Uani 1.00 1 c R
H(9) H 0.7087 0.5279 0.1565 0.928 Uani 1.00 1 c R
H(10) H 0.7124 0.6263 0.1247 0.207 Uani 1.00 1 c R

loop_
_atom_site_aniso_label
_atom_site_aniso_U_11
_atom_site_aniso_U_22
_atom_site_aniso_U_33
_atom_site_aniso_U_12
_atom_site_aniso_U_13
_atom_site_aniso_U_23
Ni(1) 0.0203(2) 0.0203(2) 0.0252(3) 0.01014(12) 0.0000 0.0000
Cl(1) 0.0562(6) 0.0562(6) 0.0274(8) 0.0281(3) 0.0000 0.0000
Cl(2) 0.0447(9) 0.0654(11) 0.0654(12) 0.0135(8) -0.0139(8) 0.0170(8)
Cl(3) 0.036(3) 0.161(10) 0.072(6) -0.003(5) -0.016(3) 0.067(6)
Cl(4) 0.0902(10) 0.0642(8) 0.0574(7) 0.0359(7) 0.0062(6) -0.0216(6)
S(1) 0.0193(3) 0.0185(3) 0.0309(4) 0.0079(2) -0.0051(2) 0.0004(2)
N(1) 0.0185(11) 0.0182(12) 0.0274(13) 0.0092(10) -0.0023(10) 0.0013(10)
N(2) 0.0211(12) 0.0170(11) 0.0316(14) 0.0104(10) -0.0017(10) -0.0005(10)
C(1) 0.0146(13) 0.0165(13) 0.0309(16) 0.0071(11) 0.0002(11) 0.0026(11)
C(2) 0.0253(15) 0.0247(15) 0.0304(17) 0.0145(13) -0.0053(13) 0.0011(13)
C(3) 0.0259(16) 0.0248(16) 0.0341(18) 0.0152(13) -0.0053(13) 0.0018(13)
C(4) 0.0271(15) 0.0165(13) 0.0284(16) 0.0126(12) 0.0000(12) 0.0008(11)
C(5) 0.0274(17) 0.0292(17) 0.0357(19) 0.0170(14) 0.0031(14) 0.0049(14)
C(6) 0.046(2) 0.037(2) 0.044(2) 0.0289(19) 0.0097(18) -0.0001(17)
C(7) 0.051(2) 0.0275(19) 0.045(2) 0.0203(18) 0.0017(18) -0.0092(16)
C(8) 0.035(2) 0.0271(19) 0.061(2) 0.0103(16) -0.0045(19) -0.0096(18)
C(9) 0.0247(17) 0.0261(17) 0.050(2) 0.0123(14) 0.0029(16) -0.0043(15)
C(11) 0.046(2) 0.050(2) 0.038(2) 0.015(2) -0.0078(18) -0.0006(19)
B(1) 0.0202(17) 0.0202(17) 0.027(3) 0.0101(8) 0.0000 0.0000
H(1) -0.013(16) -0.013(16) 0.10(6) -0.006(8) 0.0000 0.0000
H(2) 0.05(2) 0.03(2) -0.003(17) 0.04(2) -0.000(16) -0.003(16)
H(3) 0.10(3) 0.06(3) 0.04(2) 0.07(3) -0.04(2) -0.03(2)
H(4) 0.02(2) 0.05(2) 0.02(2) 0.01(2) -0.000(18) -0.00(2)
H(5) 0.07(3) 0.04(3) 0.04(3) -0.04(2) -0.04(2) 0.01(2)
H(6) 0.05(3) 0.05(3) 0.08(3) 0.04(2) 0.03(2) 0.02(2)
H(7) 0.14(5) 0.05(3) 0.16(6) 0.08(4) 0.05(5) -0.03(3)
H(8) 0.04(3) 0.02(2) 0.07(3) -0.01(2) -0.06(2) -0.01(2)
H(9) 0.7(2) 0.8(2) 1.8(5) 0.8(2) 1.1(3) 1.2(3)
H(10) 0.09(5) 0.26(9) 0.01(3) -0.11(5) -0.01(3) 0.01(4)

loop_
_atom_type_symbol
_atom_type_description
_atom_type_scat_dispersion_real
_atom_type_scat_dispersion_imag
_atom_type_scat_source
C C 0.003 0.002
;
International Tables for Crystallography
(1992, Vol. C, Tables 4.2.6.8 and 6.1.1.4)
;
H H 0.000 0.000
;
International Tables for Crystallography
(1992, Vol. C, Table 6.1.1.4)
;
B B 0.001 0.001
;
International Tables for Crystallography
(1992, Vol. C, Tables 4.2.6.8 and 6.1.1.4)
;
Cl Cl 0.148 0.159
;
International Tables for Crystallography
(1992, Vol. C, Tables 4.2.6.8 and 6.1.1.4)
;
N N 0.006 0.003
;
International Tables for Crystallography
(1992, Vol. C, Tables 4.2.6.8 and 6.1.1.4)
;
Ni Ni 0.339 1.112
;
International Tables for Crystallography
(1992, Vol. C, Tables 4.2.6.8 and 6.1.1.4)
;
S S 0.125 0.123
;
International Tables for Crystallography
(1992, Vol. C, Tables 4.2.6.8 and 6.1.1.4)
;

loop_
_geom_angle_atom_site_label_1
_geom_angle_atom_site_label_2
_geom_angle_atom_site_label_3
_geom_angle
_geom_angle_site_symmetry_1
_geom_angle_site_symmetry_3
Cl(1) Ni(1) S(1) 114.10(2) . .
Cl(1) Ni(1) S(1) 114.10(2) . 65502
Cl(1) Ni(1) S(1) 114.10(2) . 66503
S(1) Ni(1) S(1) 104.47(3) . 65502
S(1) Ni(1) S(1) 104.48(3) . 66503
S(1) Ni(1) S(1) 104.47(3) 65502 66503
Cl(3) Cl(2) C(11) 87.3(5) . .
Cl(2) Cl(3) C(11) 61.9(6) . .
Ni(1) S(1) C(1) 103.87(8) . .
C(1) N(1) C(2) 108.3(3) . .
C(1) N(1) B(1) 133.2(3) . .
C(2) N(1) B(1) 118.5(2) . .
C(1) N(2) C(3) 109.5(2) . .
C(1) N(2) C(4) 127.4(2) . .
C(3) N(2) C(4) 123.1(3) . .
S(1) C(1) N(1) 128.5(2) . .
S(1) C(1) N(2) 124.3(2) . .
N(1) C(1) N(2) 107.3(3) . .
N(1) C(2) C(3) 108.5(3) . .
N(2) C(3) C(2) 106.5(3) . .
N(2) C(4) C(5) 117.9(2) . .
N(2) C(4) C(9) 120.8(3) . .
C(5) C(4) C(9) 121.3(3) . .
C(4) C(5) C(6) 118.6(3) . .
C(5) C(6) C(7) 120.9(5) . .
C(6) C(7) C(8) 119.6(4) . .
C(7) C(8) C(9) 120.5(3) . .
C(4) C(9) C(8) 119.1(4) . .
Cl(2) C(11) Cl(3) 30.9(4) . .
Cl(2) C(11) Cl(4) 115.7(3) . .
Cl(3) C(11) Cl(4) 88.0(4) . .
N(1) B(1) N(1) 113.1(2) . 65502
N(1) B(1) N(1) 113.1(2) . 66503
N(1) B(1) N(1) 113.1(2) 65502 66503
N(1) C(2) H(2) 121.5 . .
C(3) C(2) H(2) 129.9 . .
N(2) C(3) H(3) 118.5 . .
C(2) C(3) H(3) 135.0 . .
C(4) C(5) H(4) 118.4 . .
C(6) C(5) H(4) 123.0 . .
C(5) C(6) H(5) 121.1 . .
C(7) C(6) H(5) 118.0 . .
C(6) C(7) H(6) 118.5 . .
C(8) C(7) H(6) 121.9 . .
C(7) C(8) H(7) 119.5 . .
C(9) C(8) H(7) 120.0 . .
C(4) C(9) H(8) 122.1 . .
C(8) C(9) H(8) 118.8 . .
Cl(2) C(11) H(9) 106.9 . .
Cl(2) C(11) H(10) 105.4 . .
Cl(3) C(11) H(9) 128.3 . .
Cl(3) C(11) H(10) 102.0 . .
Cl(4) C(11) H(9) 100.4 . .
Cl(4) C(11) H(10) 105.4 . .
H(9) C(11) H(10) 123.7 . .
N(1) B(1) H(1) 105.5 . .
N(1) B(1) H(1) 105.5 65502 .
N(1) B(1) H(1) 105.5 66503 .

loop_
_geom_bond_atom_site_label_1
_geom_bond_atom_site_label_2
_geom_bond_distance
_geom_bond_site_symmetry_2
Ni(1) Cl(1) 2.2349(18) .
Ni(1) S(1) 2.3000(7) .
Ni(1) S(1) 2.3000(9) 65502
Ni(1) S(1) 2.2999(10) 66503
Cl(2) Cl(3) 1.021(16) .
Cl(2) C(11) 1.755(4) .
Cl(3) C(11) 1.988(12) .
Cl(4) C(11) 1.741(4) .
S(1) C(1) 1.716(3) .
N(1) C(1) 1.347(3) .
N(1) C(2) 1.393(5) .
N(1) B(1) 1.552(3) .
N(2) C(1) 1.362(5) .
N(2) C(3) 1.385(4) .
N(2) C(4) 1.433(4) .
C(2) C(3) 1.347(5) .
C(4) C(5) 1.384(6) .
C(4) C(9) 1.376(4) .
C(5) C(6) 1.385(6) .
C(6) C(7) 1.374(5) .
C(7) C(8) 1.381(7) .
C(8) C(9) 1.382(6) .
C(2) H(2) 0.961 .
C(3) H(3) 0.939 .
C(5) H(4) 0.924 .
C(6) H(5) 0.973 .
C(7) H(6) 0.888 .
C(8) H(7) 0.918 .
C(9) H(8) 0.975 .
C(11) H(9) 1.029 .
C(11) H(10) 0.930 .
B(1) H(1) 1.089 .

loop_
_geom_contact_atom_site_label_1
_geom_contact_atom_site_label_2
_geom_contact_distance
_geom_contact_site_symmetry_2
Cl(1) C(11) 3.558(6) .
Cl(1) C(11) 3.558(3) 65502
Cl(1) C(11) 3.558(6) 66503
Cl(2) Cl(4) 3.492(2) 45511
Cl(2) C(5) 3.543(4) .
Cl(4) Cl(2) 3.492(3) 55512
Cl(4) C(11) 3.558(5) 66510
N(2) C(6) 3.540(5) 65506
C(5) Cl(2) 3.543(4) .
C(5) C(11) 3.567(6) .
C(6) N(2) 3.540(6) 56505
C(11) Cl(1) 3.558(6) .
C(11) Cl(4) 3.558(5) 66510
C(11) C(5) 3.567(6) .
Ni(1) H(9) 3.467 .
Ni(1) H(9) 3.467 65502
Ni(1) H(9) 3.467 66503
Cl(1) H(6) 3.412 66510
Cl(1) H(6) 3.412 45511
Cl(1) H(6) 3.412 54512
Cl(1) H(9) 2.656 .
Cl(1) H(9) 2.656 65502
Cl(1) H(9) 2.656 66503
Cl(2) H(2) 3.041 66504
Cl(2) H(3) 3.468 66504
Cl(2) H(4) 3.417 .
Cl(2) H(6) 3.128 45511
Cl(3) H(2) 2.821 66504
Cl(3) H(4) 3.543 .
Cl(3) H(5) 3.553 .
Cl(3) H(5) 3.105 45511
Cl(3) H(6) 3.189 45511
Cl(4) H(3) 3.077 56509
Cl(4) H(6) 3.223 45511
Cl(4) H(7) 3.503 66510
Cl(4) H(9) 3.277 66510
Cl(4) H(10) 3.304 66510
S(1) H(3) 2.928 65506
S(1) H(4) 3.378 65506
S(1) H(9) 3.492 .
S(1) H(10) 3.514 .
N(1) H(4) 3.428 66504
N(1) H(4) 3.561 65506
N(1) H(5) 3.263 65506
N(2) H(5) 3.228 65506
C(1) H(4) 3.275 65506
C(1) H(5) 3.357 65506
C(2) H(4) 2.770 66504
C(2) H(5) 3.092 65506
C(3) H(4) 3.210 66504
C(3) H(5) 3.094 65506
C(4) H(8) 3.025 56505
C(4) H(10) 2.918 .
C(5) H(2) 3.349 66504
C(5) H(8) 2.883 56505
C(5) H(10) 2.804 .
C(6) H(8) 3.037 56505
C(6) H(10) 2.849 .
C(7) H(7) 3.140 67503
C(7) H(8) 3.325 56505
C(7) H(10) 3.016 .
C(8) H(6) 3.517 76502
C(8) H(7) 3.399 67503
C(8) H(8) 3.429 56505
C(8) H(10) 3.148 .
C(9) H(8) 3.283 56505
C(9) H(10) 3.120 .
C(11) H(6) 3.303 45511
H(2) Cl(2) 3.041 66504
H(2) Cl(3) 2.821 66504
H(2) C(5) 3.349 66504
H(2) H(4) 2.653 66504
H(2) H(5) 3.345 66504
H(2) H(5) 3.456 65506
H(3) Cl(2) 3.468 66504
H(3) Cl(4) 3.077 65414
H(3) S(1) 2.928 56505
H(3) H(4) 3.479 66504
H(3) H(5) 3.486 65506
H(3) H(8) 3.021 56505
H(4) Cl(2) 3.417 .
H(4) Cl(3) 3.543 .
H(4) S(1) 3.378 56505
H(4) N(1) 3.428 66504
H(4) N(1) 3.561 56505
H(4) C(1) 3.275 56505
H(4) C(2) 2.770 66504
H(4) C(3) 3.210 66504
H(4) H(2) 2.653 66504
H(4) H(3) 3.479 66504
H(4) H(8) 3.231 56505
H(4) H(10) 3.274 .
H(5) Cl(3) 3.553 .
H(5) Cl(3) 3.105 55512
H(5) N(1) 3.263 56505
H(5) N(2) 3.228 56505
H(5) C(1) 3.357 56505
H(5) C(2) 3.092 56505
H(5) C(3) 3.094 56505
H(5) H(2) 3.345 66504
H(5) H(2) 3.456 56505
H(5) H(3) 3.486 56505
H(5) H(8) 3.499 56505
H(5) H(10) 3.360 .
H(6) Cl(1) 3.412 66510
H(6) Cl(1) 3.412 56511
H(6) Cl(1) 3.412 55512
H(6) Cl(2) 3.128 55512
H(6) Cl(3) 3.189 55512
H(6) Cl(4) 3.223 55512
H(6) C(8) 3.517 67503
H(6) C(11) 3.303 55512
H(6) H(7) 2.664 67503
H(6) H(9) 3.027 55512
H(6) H(10) 3.498 .
H(7) Cl(4) 3.503 66510
H(7) C(7) 3.140 76502
H(7) C(8) 3.399 76502
H(7) H(6) 2.664 76502
H(7) H(7) 3.093 76502
H(7) H(7) 3.093 67503
H(7) H(9) 3.346 66510
H(8) C(4) 3.025 65506
H(8) C(5) 2.883 65506
H(8) C(6) 3.037 65506
H(8) C(7) 3.325 65506
H(8) C(8) 3.429 65506
H(8) C(9) 3.283 65506
H(8) H(3) 3.021 65506
H(8) H(4) 3.231 65506
H(8) H(5) 3.499 65506
H(9) Ni(1) 3.467 .
H(9) Cl(1) 2.656 .
H(9) Cl(4) 3.277 66510
H(9) S(1) 3.492 .
H(9) H(6) 3.027 45511
H(9) H(7) 3.346 66510
H(10) Cl(4) 3.304 66510
H(10) S(1) 3.514 .
H(10) C(4) 2.918 .
H(10) C(5) 2.804 .
H(10) C(6) 2.849 .
H(10) C(7) 3.016 .
H(10) C(8) 3.148 .
H(10) C(9) 3.120 .
H(10) H(4) 3.274 .
H(10) H(5) 3.360 .
H(10) H(6) 3.498 .

loop_
_geom_torsion_atom_site_label_1
_geom_torsion_atom_site_label_2
_geom_torsion_atom_site_label_3
_geom_torsion_atom_site_label_4
_geom_torsion
_geom_torsion_site_symmetry_1
_geom_torsion_site_symmetry_3
_geom_torsion_site_symmetry_4
Cl(1) Ni(1) S(1) C(1) -139.79(13) . . .
Cl(1) Ni(1) S(1) C(1) -139.79(10) . 65502 65502
Cl(1) Ni(1) S(1) C(1) -139.79(11) . 66503 66503
S(1) Ni(1) S(1) C(1) 94.94(10) . 65502 65502
S(1) Ni(1) S(1) C(1) -14.53(14) 65502 . .
S(1) Ni(1) S(1) C(1) -14.52(11) . 66503 66503
S(1) Ni(1) S(1) C(1) 94.94(13) 66503 . .
S(1) Ni(1) S(1) C(1) 94.94(11) 65502 66503 66503
S(1) Ni(1) S(1) C(1) -14.52(11) 66503 65502 65502
Cl(3) Cl(2) C(11) Cl(4) 28.2(7) . . .
Cl(2) Cl(3) C(11) Cl(4) -154.8(6) . . .
Ni(1) S(1) C(1) N(1) -56.5(2) . . .
Ni(1) S(1) C(1) N(2) 122.3(2) . . .
C(1) N(1) C(2) C(3) -0.3(3) . . .
C(2) N(1) C(1) S(1) 178.3(2) . . .
C(2) N(1) C(1) N(2) -0.6(3) . . .
C(1) N(1) B(1) N(1) 98.8(3) . . 65502
C(1) N(1) B(1) N(1) -31.4(5) . . 66503
B(1) N(1) C(1) S(1) -2.9(4) . . .
B(1) N(1) C(1) N(2) 178.1(2) . . .
C(2) N(1) B(1) N(1) -82.5(4) . . 65502
C(2) N(1) B(1) N(1) 147.3(3) . . 66503
B(1) N(1) C(2) C(3) -179.3(2) . . .
C(1) N(2) C(3) C(2) -1.5(3) . . .
C(3) N(2) C(1) S(1) -177.7(2) . . .
C(3) N(2) C(1) N(1) 1.3(3) . . .
C(1) N(2) C(4) C(5) -122.3(3) . . .
C(1) N(2) C(4) C(9) 59.9(4) . . .
C(4) N(2) C(1) S(1) 0.6(4) . . .
C(4) N(2) C(1) N(1) 179.6(2) . . .
C(3) N(2) C(4) C(5) 55.7(4) . . .
C(3) N(2) C(4) C(9) -122.1(4) . . .
C(4) N(2) C(3) C(2) -179.8(2) . . .
N(1) C(2) C(3) N(2) 1.1(3) . . .
N(2) C(4) C(5) C(6) -179.6(3) . . .
N(2) C(4) C(9) C(8) -179.7(3) . . .
C(5) C(4) C(9) C(8) 2.5(6) . . .
C(9) C(4) C(5) C(6) -1.8(5) . . .
C(4) C(5) C(6) C(7) -0.2(5) . . .
C(5) C(6) C(7) C(8) 1.4(7) . . .
C(6) C(7) C(8) C(9) -0.7(7) . . .
C(7) C(8) C(9) C(4) -1.2(7) . . .
